data_7237467
loop_
_publ_author_name
'Wang, Ya-Kun'
'Huang, Chen-Chao'
'Kumar, Sarvendra'
'Li, Si-Hua'
'Dong, Zhi-Liang'
'Fung, Man-Keung'
'Jiang, Zuo-Quan'
'Liao, Liang-Sheng'

_publ_section_title
;
 Thermally activated delayed fluorescence sensitizer for D--A--A type
 emitters with orange-red light emission
;
_journal_issue 37
_journal_name_full 'Journal of Materials Chemistry C'
_journal_page_first 10030
_journal_paper_doi 10.1039/C8TC03287D
_journal_volume 6
_journal_year 2018
_chemical_formula_sum 'C28 H20 N4 S'
_chemical_formula_weight 444.54
_chemical_name_common ACR-BT-CN
_chemical_name_systematic ACR-BT-CN
_space_group_IT_number 15
_space_group_name_Hall '-C 2yc'
_space_group_name_H-M_alt 'C 1 2/c 1'
_symmetry_cell_setting monoclinic
_symmetry_space_group_name_H-M 'C 1 2/c 1'
_atom_sites_solution_hydrogens geom
_atom_sites_solution_primary direct
_atom_sites_solution_secondary difmap
_audit_creation_method SHELXL-97
_audit_update_record
;
2018-03-11 deposited with the CCDC.
2018-08-23 downloaded from the CCDC.
;
_cell_angle_alpha 90.00
_cell_angle_beta 91.584(9)
_cell_angle_gamma 90.00
_cell_formula_units_Z 8
_cell_length_a 36.066(11)
_cell_length_b 7.737(2)
_cell_length_c 16.095(4)
_cell_measurement_reflns_used 4526
_cell_measurement_temperature 296(2)
_cell_measurement_theta_max 24.11
_cell_measurement_theta_min 2.53
_cell_volume 4489(2)
_computing_cell_refinement 'Bruker SAINT'
_computing_data_collection 'Bruker APEX2'
_computing_data_reduction 'Bruker SAINT'
_computing_molecular_graphics 'Bruker SHELXTL'
_computing_publication_material 'Bruker SHELXTL'
_computing_structure_refinement 'SHELXL-2014 (Sheldrick 2014)'
_computing_structure_solution 'SHELXS-97 (Sheldrick 2008)'
_diffrn_ambient_temperature 296(2)
_diffrn_measured_fraction_theta_full 0.944
_diffrn_measured_fraction_theta_max 0.896
_diffrn_measurement_device_type 'Bruker APEX-II CCD'
_diffrn_measurement_method '\f and \w scans'
_diffrn_radiation_monochromator graphite
_diffrn_radiation_source 'fine-focus sealed tube'
_diffrn_radiation_type MoK\a
_diffrn_radiation_wavelength 0.71073
_diffrn_reflns_av_R_equivalents 0.0610
_diffrn_reflns_av_sigmaI/netI 0.1017
_diffrn_reflns_limit_h_max 43
_diffrn_reflns_limit_h_min -44
_diffrn_reflns_limit_k_max 9
_diffrn_reflns_limit_k_min -9
_diffrn_reflns_limit_l_max 19
_diffrn_reflns_limit_l_min -19
_diffrn_reflns_number 22693
_diffrn_reflns_theta_full 25.00
_diffrn_reflns_theta_max 26.00
_diffrn_reflns_theta_min 2.69
_exptl_absorpt_coefficient_mu 0.168
_exptl_absorpt_correction_T_max 0.970
_exptl_absorpt_correction_T_min 0.957
_exptl_crystal_colour red
_exptl_crystal_density_diffrn 1.315
_exptl_crystal_density_method 'not measured'
_exptl_crystal_description niddle
_exptl_crystal_F_000 1856
_exptl_crystal_size_max 0.35
_exptl_crystal_size_mid 0.22
_exptl_crystal_size_min 0.18
_refine_diff_density_max 0.430
_refine_diff_density_min -0.395
_refine_diff_density_rms 0.053
_refine_ls_extinction_method none
_refine_ls_goodness_of_fit_ref 1.020
_refine_ls_hydrogen_treatment mixed
_refine_ls_matrix_type full
_refine_ls_number_parameters 298
_refine_ls_number_reflns 3961
_refine_ls_number_restraints 0
_refine_ls_restrained_S_all 1.020
_refine_ls_R_factor_all 0.1278
_refine_ls_R_factor_gt 0.0615
_refine_ls_shift/su_max 0.000
_refine_ls_shift/su_mean 0.000
_refine_ls_structure_factor_coef Fsqd
_refine_ls_weighting_details 'calc w=1/[\s^2^(Fo^2^)+(0.0639P)^2^+5.6710P] where P=(Fo^2^+2Fc^2^)/3'
_refine_ls_weighting_scheme calc
_refine_ls_wR_factor_gt 0.1402
_refine_ls_wR_factor_ref 0.1650
_reflns_number_gt 2394
_reflns_number_total 3961
_reflns_threshold_expression >2\s(I)
_cod_data_source_file c8tc03287d2.cif
_cod_data_source_block a_a_CCDC1
_cod_depositor_comments
;
The following automatic conversions were performed:

data item '_symmetry_cell_setting' value 'Monoclinic' was changed to
'monoclinic' in accordance with the
/home/saulius/struct/COD-crude-data/automatic-downloads/DataCite-retrospective/RSC/depositions/lib/dictionaries/cif_core.dic
dictionary named 'cif_core.dic' version 2.4.2 last updated on
2011-04-26.

Automatic conversion script
Id: cif_fix_values 6909 2019-04-08 15:41:33Z antanas 
;
_cod_original_sg_symbol_H-M C2/c
_cod_database_code 7237467

loop_
_symmetry_equiv_pos_as_xyz
'x, y, z'
'-x, y, -z+1/2'
'x+1/2, y+1/2, z'
'-x+1/2, y+1/2, -z+1/2'
'-x, -y, -z'
'x, -y, z-1/2'
'-x+1/2, -y+1/2, -z'
'x+1/2, -y+1/2, z-1/2'

loop_
_atom_site_label
_atom_site_type_symbol
_atom_site_fract_x
_atom_site_fract_y
_atom_site_fract_z
_atom_site_U_iso_or_equiv
_atom_site_adp_type
_atom_site_occupancy
_atom_site_symmetry_multiplicity
_atom_site_calc_flag
_atom_site_refinement_flags
C1 C 0.49301(9) 0.7565(5) 0.4987(2) 0.0466(9) Uani 1 1 d .
C2 C 0.50308(10) 0.6993(5) 0.4192(2) 0.0495(9) Uani 1 1 d .
C3 C 0.53869(10) 0.6438(5) 0.4086(2) 0.0487(9) Uani 1 1 d .
H3 H 0.5456 0.6041 0.3567 0.058 Uiso 1 1 calc R
C4 C 0.56542(9) 0.6460(4) 0.47578(18) 0.0406(8) Uani 1 1 d .
H4 H 0.5894 0.6080 0.4659 0.049 Uiso 1 1 calc R
C5 C 0.55743(9) 0.7016(4) 0.55426(18) 0.0360(8) Uani 1 1 d .
C6 C 0.52012(9) 0.7579(4) 0.56609(18) 0.0401(8) Uani 1 1 d .
C7 C 0.58579(9) 0.7063(4) 0.62268(17) 0.0329(7) Uani 1 1 d .
C8 C 0.61350(8) 0.5812(4) 0.63013(16) 0.0308(7) Uani 1 1 d .
H8 H 0.6134 0.4918 0.5915 0.037 Uiso 1 1 calc R
C9 C 0.64130(8) 0.5817(4) 0.69160(16) 0.0284(7) Uani 1 1 d .
C10 C 0.64069(8) 0.7149(4) 0.75111(16) 0.0279(7) Uani 1 1 d .
C11 C 0.61384(8) 0.8457(4) 0.74295(17) 0.0322(7) Uani 1 1 d .
H11 H 0.6142 0.9372 0.7804 0.039 Uiso 1 1 calc R
C12 C 0.58696(9) 0.8409(4) 0.68040(17) 0.0354(8) Uani 1 1 d .
H12 H 0.5694 0.9286 0.6766 0.043 Uiso 1 1 calc R
C13 C 0.67077(8) 0.4406(4) 0.69379(17) 0.0304(7) Uani 1 1 d .
C14 C 0.65178(10) 0.2663(4) 0.7094(2) 0.0461(9) Uani 1 1 d .
H14A H 0.6701 0.1762 0.7112 0.069 Uiso 1 1 calc R
H14B H 0.6340 0.2434 0.6654 0.069 Uiso 1 1 calc R
H14C H 0.6394 0.2705 0.7615 0.069 Uiso 1 1 calc R
C15 C 0.68982(10) 0.4333(4) 0.60876(17) 0.0429(9) Uani 1 1 d .
H15A H 0.7085 0.3449 0.6101 0.064 Uiso 1 1 calc R
H15B H 0.7011 0.5430 0.5977 0.064 Uiso 1 1 calc R
H15C H 0.6717 0.4076 0.5658 0.064 Uiso 1 1 calc R
C16 C 0.69995(8) 0.4719(4) 0.76288(16) 0.0286(7) Uani 1 1 d .
C17 C 0.73134(9) 0.3653(4) 0.77011(18) 0.0352(8) Uani 1 1 d .
H17 H 0.7347 0.2802 0.7302 0.042 Uiso 1 1 calc R
C18 C 0.75744(9) 0.3815(4) 0.83377(19) 0.0403(8) Uani 1 1 d .
H18 H 0.7784 0.3112 0.8354 0.048 Uiso 1 1 calc R
C19 C 0.75223(9) 0.5025(4) 0.89491(18) 0.0379(8) Uani 1 1 d .
H19 H 0.7693 0.5122 0.9391 0.045 Uiso 1 1 calc R
C20 C 0.72159(9) 0.6098(4) 0.89052(17) 0.0325(7) Uani 1 1 d .
H20 H 0.7179 0.6901 0.9325 0.039 Uiso 1 1 calc R
C21 C 0.69599(8) 0.5993(4) 0.82379(16) 0.0270(7) Uani 1 1 d .
C22 C 0.66352(8) 0.8518(4) 0.87939(16) 0.0297(7) Uani 1 1 d .
C23 C 0.68591(9) 0.9959(4) 0.87701(18) 0.0352(8) Uani 1 1 d .
H23 H 0.7035 1.0064 0.8360 0.042 Uiso 1 1 calc R
C24 C 0.68223(10) 1.1248(4) 0.93575(19) 0.0421(8) Uani 1 1 d .
H24 H 0.6974 1.2219 0.9343 0.050 Uiso 1 1 calc R
C25 C 0.65625(10) 1.1099(5) 0.9961(2) 0.0463(9) Uani 1 1 d .
H25 H 0.6540 1.1965 1.0357 0.056 Uiso 1 1 calc R
C26 C 0.63330(10) 0.9662(5) 0.99825(18) 0.0441(9) Uani 1 1 d .
H26 H 0.6154 0.9575 1.0386 0.053 Uiso 1 1 calc R
C27 C 0.63706(9) 0.8361(4) 0.94034(17) 0.0370(8) Uani 1 1 d .
H27 H 0.6220 0.7386 0.9420 0.044 Uiso 1 1 calc R
C28 C 0.47572(11) 0.7042(6) 0.3520(2) 0.0627(11) Uani 1 1 d .
N1 N 0.45919(9) 0.8129(5) 0.52019(19) 0.0662(10) Uani 1 1 d .
N2 N 0.50592(8) 0.8120(4) 0.63761(17) 0.0575(9) Uani 1 1 d .
N3 N 0.66637(7) 0.7176(3) 0.81754(13) 0.0313(6) Uani 1 1 d .
N4 N 0.45378(10) 0.7104(6) 0.2993(2) 0.0871(12) Uani 1 1 d .
S1 S 0.46284(3) 0.85838(18) 0.61753(7) 0.0773(4) Uani 1 1 d .

loop_
_atom_site_aniso_label
_atom_site_aniso_U_11
_atom_site_aniso_U_22
_atom_site_aniso_U_33
_atom_site_aniso_U_23
_atom_site_aniso_U_13
_atom_site_aniso_U_12
C1 0.030(2) 0.054(2) 0.055(2) 0.0088(18) -0.0037(17) -0.0009(18)
C2 0.044(2) 0.062(2) 0.0421(19) 0.0038(17) -0.0093(17) 0.000(2)
C3 0.045(2) 0.062(2) 0.0382(18) 0.0027(17) -0.0050(17) 0.002(2)
C4 0.037(2) 0.049(2) 0.0353(17) 0.0013(15) -0.0070(15) 0.0028(17)
C5 0.0293(19) 0.0385(18) 0.0401(17) 0.0073(15) -0.0032(15) 0.0008(15)
C6 0.031(2) 0.051(2) 0.0380(17) 0.0035(16) 0.0006(15) 0.0003(17)
C7 0.0298(19) 0.0397(18) 0.0293(15) 0.0030(14) 0.0001(13) -0.0029(16)
C8 0.0302(18) 0.0345(17) 0.0277(15) 0.0008(13) 0.0004(14) -0.0001(15)
C9 0.0332(18) 0.0270(16) 0.0250(14) 0.0032(13) 0.0024(14) -0.0017(14)
C10 0.0274(18) 0.0303(17) 0.0260(14) 0.0037(13) 0.0026(13) -0.0009(14)
C11 0.0333(19) 0.0338(17) 0.0294(15) -0.0021(14) -0.0006(14) 0.0009(15)
C12 0.0322(19) 0.0388(19) 0.0354(16) 0.0085(15) 0.0023(15) 0.0070(15)
C13 0.0312(18) 0.0302(17) 0.0295(14) 0.0000(13) -0.0016(13) 0.0003(14)
C14 0.049(2) 0.0346(19) 0.054(2) 0.0032(16) -0.0142(17) -0.0046(17)
C15 0.047(2) 0.050(2) 0.0308(16) -0.0068(15) -0.0034(15) 0.0138(18)
C16 0.0288(18) 0.0298(17) 0.0274(15) 0.0036(13) 0.0042(13) -0.0005(15)
C17 0.034(2) 0.0349(18) 0.0367(17) -0.0049(14) 0.0033(15) 0.0052(16)
C18 0.033(2) 0.044(2) 0.0435(18) 0.0042(16) -0.0025(16) 0.0108(16)
C19 0.038(2) 0.0412(19) 0.0342(16) 0.0053(15) -0.0048(15) -0.0022(17)
C20 0.0364(19) 0.0332(18) 0.0279(15) -0.0001(13) -0.0022(14) 0.0015(16)
C21 0.0291(17) 0.0275(16) 0.0246(14) 0.0037(12) 0.0041(13) 0.0001(14)
C22 0.0288(18) 0.0342(17) 0.0258(14) -0.0008(13) -0.0023(13) 0.0053(15)
C23 0.036(2) 0.0381(18) 0.0313(16) 0.0010(14) 0.0007(14) 0.0002(16)
C24 0.044(2) 0.0346(19) 0.0476(19) -0.0072(16) -0.0065(17) -0.0013(17)
C25 0.049(2) 0.049(2) 0.0402(18) -0.0188(16) -0.0080(17) 0.0145(19)
C26 0.043(2) 0.059(2) 0.0312(17) -0.0052(16) 0.0068(15) 0.0128(19)
C27 0.037(2) 0.0383(18) 0.0357(16) -0.0001(15) 0.0005(15) 0.0035(16)
C28 0.045(2) 0.093(3) 0.050(2) 0.006(2) -0.012(2) 0.003(2)
N1 0.037(2) 0.093(3) 0.068(2) -0.0023(19) -0.0021(16) 0.0075(19)
N2 0.0365(18) 0.087(2) 0.0496(17) -0.0059(16) 0.0084(14) 0.0032(17)
N3 0.0329(15) 0.0349(14) 0.0258(12) -0.0057(11) -0.0046(11) 0.0064(13)
N4 0.055(2) 0.137(4) 0.067(2) 0.003(2) -0.024(2) 0.005(2)
S1 0.0371(6) 0.1208(11) 0.0745(7) -0.0137(7) 0.0115(5) 0.0107(6)

loop_
_atom_type_symbol
_atom_type_description
_atom_type_scat_dispersion_real
_atom_type_scat_dispersion_imag
_atom_type_scat_source
C C 0.0033 0.0016 'International Tables Vol C Tables 4.2.6.8 and 6.1.1.4'
H H 0.0000 0.0000 'International Tables Vol C Tables 4.2.6.8 and 6.1.1.4'
N N 0.0061 0.0033 'International Tables Vol C Tables 4.2.6.8 and 6.1.1.4'
S S 0.1246 0.1234 'International Tables Vol C Tables 4.2.6.8 and 6.1.1.4'

loop_
_geom_angle_atom_site_label_1
_geom_angle_atom_site_label_2
_geom_angle_atom_site_label_3
_geom_angle
N1 C1 C2 126.3(3)
N1 C1 C6 113.8(3)
C2 C1 C6 119.9(3)
C3 C2 C1 118.5(3)
C3 C2 C28 122.6(3)
C1 C2 C28 118.9(3)
C2 C3 C4 121.2(3)
C2 C3 H3 119.4
C4 C3 H3 119.4
C5 C4 C3 123.1(3)
C5 C4 H4 118.5
C3 C4 H4 118.5
C4 C5 C6 116.1(3)
C4 C5 C7 122.2(3)
C6 C5 C7 121.7(3)
N2 C6 C5 126.3(3)
N2 C6 C1 112.5(3)
C5 C6 C1 121.2(3)
C8 C7 C12 116.9(3)
C8 C7 C5 121.7(3)
C12 C7 C5 121.4(3)
C9 C8 C7 124.1(3)
C9 C8 H8 117.9
C7 C8 H8 117.9
C8 C9 C10 117.5(3)
C8 C9 C13 120.3(3)
C10 C9 C13 122.2(3)
N3 C10 C11 120.2(3)
N3 C10 C9 120.7(3)
C11 C10 C9 119.2(3)
C12 C11 C10 121.2(3)
C12 C11 H11 119.4
C10 C11 H11 119.4
C11 C12 C7 120.9(3)
C11 C12 H12 119.5
C7 C12 H12 119.5
C9 C13 C16 111.7(2)
C9 C13 C14 108.6(3)
C16 C13 C14 108.7(2)
C9 C13 C15 109.4(2)
C16 C13 C15 109.6(2)
C14 C13 C15 108.9(2)
C13 C14 H14A 109.5
C13 C14 H14B 109.5
H14A C14 H14B 109.5
C13 C14 H14C 109.5
H14A C14 H14C 109.5
H14B C14 H14C 109.5
C13 C15 H15A 109.5
C13 C15 H15B 109.5
H15A C15 H15B 109.5
C13 C15 H15C 109.5
H15A C15 H15C 109.5
H15B C15 H15C 109.5
C21 C16 C17 117.0(3)
C21 C16 C13 122.6(3)
C17 C16 C13 120.3(3)
C18 C17 C16 122.8(3)
C18 C17 H17 118.6
C16 C17 H17 118.6
C19 C18 C17 119.3(3)
C19 C18 H18 120.3
C17 C18 H18 120.3
C18 C19 C20 119.8(3)
C18 C19 H19 120.1
C20 C19 H19 120.1
C19 C20 C21 120.9(3)
C19 C20 H20 119.5
C21 C20 H20 119.5
C20 C21 C16 120.0(3)
C20 C21 N3 120.0(2)
C16 C21 N3 120.0(2)
C23 C22 C27 120.3(3)
C23 C22 N3 120.6(3)
C27 C22 N3 119.1(3)
C22 C23 C24 119.8(3)
C22 C23 H23 120.1
C24 C23 H23 120.1
C25 C24 C23 120.2(3)
C25 C24 H24 119.9
C23 C24 H24 119.9
C24 C25 C26 120.3(3)
C24 C25 H25 119.9
C26 C25 H25 119.9
C27 C26 C25 119.8(3)
C27 C26 H26 120.1
C25 C26 H26 120.1
C26 C27 C22 119.6(3)
C26 C27 H27 120.2
C22 C27 H27 120.2
N4 C28 C2 178.9(5)
C1 N1 S1 105.7(3)
C6 N2 S1 106.6(2)
C10 N3 C21 122.1(2)
C10 N3 C22 118.7(2)
C21 N3 C22 119.1(2)
N1 S1 N2 101.45(16)

loop_
_geom_bond_atom_site_label_1
_geom_bond_atom_site_label_2
_geom_bond_distance
C1 N1 1.350(5)
C1 C2 1.410(5)
C1 C6 1.441(4)
C2 C3 1.369(5)
C2 C28 1.444(5)
C3 C4 1.429(4)
C3 H3 0.9300
C4 C5 1.373(4)
C4 H4 0.9300
C5 C6 1.432(4)
C5 C7 1.483(4)
C6 N2 1.340(4)
C7 C8 1.394(4)
C7 C12 1.395(4)
C8 C9 1.389(4)
C8 H8 0.9300
C9 C10 1.407(4)
C9 C13 1.524(4)
C10 N3 1.395(4)
C10 C11 1.404(4)
C11 C12 1.379(4)
C11 H11 0.9300
C12 H12 0.9300
C13 C16 1.529(4)
C13 C14 1.536(4)
C13 C15 1.549(4)
C14 H14A 0.9600
C14 H14B 0.9600
C14 H14C 0.9600
C15 H15A 0.9600
C15 H15B 0.9600
C15 H15C 0.9600
C16 C21 1.401(4)
C16 C17 1.403(4)
C17 C18 1.378(4)
C17 H17 0.9300
C18 C19 1.375(4)
C18 H18 0.9300
C19 C20 1.382(4)
C19 H19 0.9300
C20 C21 1.399(4)
C20 H20 0.9300
C21 N3 1.408(4)
C22 C23 1.377(4)
C22 C27 1.393(4)
C22 N3 1.444(4)
C23 C24 1.383(4)
C23 H23 0.9300
C24 C25 1.373(5)
C24 H24 0.9300
C25 C26 1.387(5)
C25 H25 0.9300
C26 C27 1.381(4)
C26 H26 0.9300
C27 H27 0.9300
C28 N4 1.145(4)
N1 S1 1.607(3)
N2 S1 1.619(3)

loop_
_geom_torsion_atom_site_label_1
_geom_torsion_atom_site_label_2
_geom_torsion_atom_site_label_3
_geom_torsion_atom_site_label_4
_geom_torsion
N1 C1 C2 C3 -179.1(4)
C6 C1 C2 C3 0.8(5)
N1 C1 C2 C28 2.0(6)
C6 C1 C2 C28 -178.1(3)
C1 C2 C3 C4 -1.0(5)
C28 C2 C3 C4 177.9(4)
C2 C3 C4 C5 0.4(5)
C3 C4 C5 C6 0.3(5)
C3 C4 C5 C7 -178.7(3)
C4 C5 C6 N2 177.8(3)
C7 C5 C6 N2 -3.2(5)
C4 C5 C6 C1 -0.4(5)
C7 C5 C6 C1 178.5(3)
N1 C1 C6 N2 1.3(5)
C2 C1 C6 N2 -178.6(3)
N1 C1 C6 C5 179.8(3)
C2 C1 C6 C5 -0.1(5)
C4 C5 C7 C8 -35.5(5)
C6 C5 C7 C8 145.6(3)
C4 C5 C7 C12 141.6(3)
C6 C5 C7 C12 -37.3(4)
C12 C7 C8 C9 1.1(4)
C5 C7 C8 C9 178.3(3)
C7 C8 C9 C10 1.7(4)
C7 C8 C9 C13 -179.0(3)
C8 C9 C10 N3 176.0(3)
C13 C9 C10 N3 -3.2(4)
C8 C9 C10 C11 -4.0(4)
C13 C9 C10 C11 176.8(3)
N3 C10 C11 C12 -176.5(3)
C9 C10 C11 C12 3.5(4)
C10 C11 C12 C7 -0.6(4)
C8 C7 C12 C11 -1.7(4)
C5 C7 C12 C11 -178.9(3)
C8 C9 C13 C16 176.4(2)
C10 C9 C13 C16 -4.3(4)
C8 C9 C13 C14 -63.7(3)
C10 C9 C13 C14 115.5(3)
C8 C9 C13 C15 55.0(4)
C10 C9 C13 C15 -125.8(3)
C9 C13 C16 C21 9.6(4)
C14 C13 C16 C21 -110.2(3)
C15 C13 C16 C21 130.9(3)
C9 C13 C16 C17 -173.9(2)
C14 C13 C16 C17 66.3(3)
C15 C13 C16 C17 -52.6(3)
C21 C16 C17 C18 0.4(4)
C13 C16 C17 C18 -176.3(3)
C16 C17 C18 C19 2.4(5)
C17 C18 C19 C20 -2.0(5)
C18 C19 C20 C21 -1.1(5)
C19 C20 C21 C16 3.9(4)
C19 C20 C21 N3 -175.6(3)
C17 C16 C21 C20 -3.5(4)
C13 C16 C21 C20 173.1(3)
C17 C16 C21 N3 176.1(2)
C13 C16 C21 N3 -7.3(4)
C27 C22 C23 C24 0.4(5)
N3 C22 C23 C24 178.6(3)
C22 C23 C24 C25 -0.3(5)
C23 C24 C25 C26 -0.6(5)
C24 C25 C26 C27 1.2(5)
C25 C26 C27 C22 -1.1(5)
C23 C22 C27 C26 0.3(5)
N3 C22 C27 C26 -178.0(3)
C3 C2 C28 N4 -147(27)
C1 C2 C28 N4 32(27)
C2 C1 N1 S1 179.0(3)
C6 C1 N1 S1 -0.9(4)
C5 C6 N2 S1 -179.4(3)
C1 C6 N2 S1 -1.0(4)
C11 C10 N3 C21 -173.6(2)
C9 C10 N3 C21 6.4(4)
C11 C10 N3 C22 3.1(4)
C9 C10 N3 C22 -176.9(2)
C20 C21 N3 C10 178.4(3)
C16 C21 N3 C10 -1.2(4)
C20 C21 N3 C22 1.7(4)
C16 C21 N3 C22 -177.8(3)
C23 C22 N3 C10 -99.4(3)
C27 C22 N3 C10 78.9(3)
C23 C22 N3 C21 77.4(3)
C27 C22 N3 C21 -104.4(3)
C1 N1 S1 N2 0.2(3)
C6 N2 S1 N1 0.5(3)
